data_2009088
loop_
_publ_author_name
'Ye-Xiang Tong'
'Cheng-Yong Su'
'Bei-Sheng Kang'
'Xiao-Lan Yu'
'Xiao-Ming Chen'

_publ_section_title
;
 Bis(pyrimidine-2-thiolato-<i>N</i>,<i>S</i>)bis(trimethyl
 phosphite-<i>P</i>)cobalt(III) hexafluorophosphate
;
_journal_issue 11
_journal_name_full 'Acta Crystallographica Section C'
_journal_page_first 1800
_journal_page_last 1802
_journal_paper_doi 10.1107/S0108270199009488
_journal_volume 55
_journal_year 1999
_chemical_formula_iupac '[Co (C4 H3 N2 S1)2 (C3 H9 O3 P1)2] P1 F6'
_chemical_formula_moiety 'C14 H24 Co F6 N4 O6 P3 S2'
_chemical_formula_sum 'C14 H24 Co F6 N4 O6 P3 S2'
_chemical_formula_weight 674.33
_chemical_name_systematic ?
_space_group_IT_number 14
_symmetry_cell_setting monoclinic
_symmetry_space_group_name_Hall '-P 2yn'
_symmetry_space_group_name_H-M 'P 1 21/n 1'
_audit_creation_method SHELXL-97
_cell_angle_alpha 90.00
_cell_angle_beta 102.19(3)
_cell_angle_gamma 90.00
_cell_formula_units_Z 4
_cell_length_a 15.194(3)
_cell_length_b 11.059(2)
_cell_length_c 16.262(3)
_cell_measurement_reflns_used 25
_cell_measurement_temperature 293(2)
_cell_measurement_theta_max 15
_cell_measurement_theta_min 7
_cell_volume 2670.9(9)
_computing_cell_refinement XSCANS
_computing_data_collection 'XSCANS (Siemens, 1994)'
_computing_data_reduction 'SHELXTL (Sheldrick, 1995)'
_computing_molecular_graphics SHELXTL
_computing_publication_material SHELXTL
_computing_structure_refinement 'SHELXL97 (Sheldrick, 1997b)'
_computing_structure_solution 'SHELXS97 (Sheldrick, 1997a)'
_diffrn_ambient_temperature 293(2)
_diffrn_measurement_device_type 'Siemens P3'
_diffrn_measurement_method \w
_diffrn_radiation_monochromator graphite
_diffrn_radiation_source 'fine-focus sealed tube'
_diffrn_radiation_type MoK\a
_diffrn_radiation_wavelength 0.71073
_diffrn_reflns_av_R_equivalents 0.059
_diffrn_reflns_av_sigmaI/netI 0.0748
_diffrn_reflns_limit_h_max 17
_diffrn_reflns_limit_h_min -18
_diffrn_reflns_limit_k_max 13
_diffrn_reflns_limit_k_min 0
_diffrn_reflns_limit_l_max 19
_diffrn_reflns_limit_l_min 0
_diffrn_reflns_number 8406
_diffrn_reflns_theta_max 25.05
_diffrn_reflns_theta_min 2.24
_diffrn_standards_decay_% 1.5
_diffrn_standards_interval_count 120
_diffrn_standards_number 2
_exptl_absorpt_coefficient_mu 1.058
_exptl_absorpt_correction_T_max 0.809
_exptl_absorpt_correction_T_min 0.667
_exptl_absorpt_correction_type empirical
_exptl_absorpt_process_details '\y scan (North et al., 1968)'
_exptl_crystal_colour black
_exptl_crystal_density_diffrn 1.677
_exptl_crystal_density_method 'not measured'
_exptl_crystal_description block
_exptl_crystal_F_000 1368
_exptl_crystal_size_max .4
_exptl_crystal_size_mid .3
_exptl_crystal_size_min .2
_refine_diff_density_max 0.41
_refine_diff_density_min -0.34
_refine_ls_extinction_method none
_refine_ls_goodness_of_fit_ref 1.079
_refine_ls_hydrogen_treatment constr
_refine_ls_matrix_type full
_refine_ls_number_parameters 324
_refine_ls_number_reflns 4721
_refine_ls_number_restraints 0
_refine_ls_restrained_S_all 1.079
_refine_ls_R_factor_all 0.125
_refine_ls_R_factor_obs .067
_refine_ls_shift/su_max <0.001
_refine_ls_shift/su_mean 0.000
_refine_ls_structure_factor_coef Fsqd
_refine_ls_weighting_details 'w = 1/[\s^2^(Fo^2^)+(0.0324P)^2^+10.0714P] where P = (Fo^2^+2Fc^2^)/3'
_refine_ls_weighting_scheme calc
_refine_ls_wR_factor_ref 0.164
_reflns_number_gt 2936
_reflns_number_total 4721
_reflns_threshold_expression I>2\s(I)
_cod_data_source_file bk1474.cif
_cod_data_source_block bk1474
_cod_depositor_comments
;
The following automatic conversions were performed:

'_refine_ls_weighting_scheme' value 'calc w =
1/[\s^2^(Fo^2^)+(0.0324P)^2^+10.0714P] where P = (Fo^2^+2Fc^2^)/3'
was changed to 'calc'. New tag '_refine_ls_weighting_details' was
created. The value of the new tag was set to 'w =
1/[\s^2^(Fo^2^)+(0.0324P)^2^+10.0714P] where P = (Fo^2^+2Fc^2^)/3'.

Automatic conversion script
Id: cif_fix_values 3143 2015-03-26 13:38:13Z robertas 
;
_cod_original_sg_symbol_H-M 'P 21/n'
_cod_database_code 2009088

loop_
_symmetry_equiv_pos_as_xyz
'x, y, z'
'-x+1/2, y+1/2, -z+1/2'
'-x, -y, -z'
'x-1/2, -y-1/2, z-1/2'

loop_
_atom_site_label
_atom_site_fract_x
_atom_site_fract_y
_atom_site_fract_z
_atom_site_U_iso_or_equiv
_atom_site_adp_type
_atom_site_calc_flag
_atom_site_refinement_flags
_atom_site_occupancy
_atom_site_disorder_assembly
_atom_site_disorder_group
_atom_site_type_symbol
_atom_site_attached_hydrogens
Co1 .35111(6) .21719(8) .12958(6) .0422(3) Uani d . 1 . . Co 0
S1 .36646(15) .01846(17) .16759(12) .0573(5) Uani d . 1 . . S 0
N1 .3286(4) .2025(5) .2445(3) .0459(14) Uani d . 1 . . N 0
N2 .3497(5) .0271(6) .3316(4) .0641(18) Uani d . 1 . . N 0
C1 .3125(5) .2718(8) .3071(5) .064(2) Uani d . 1 . . C 0
H1A .3010 .3566 .2980 .080 Uiso d R 1 . . H 0
C2 .3137(6) .2184(9) .3852(5) .076(3) Uani d . 1 . . C 0
H2A .3029 .2653 .4318 .080 Uiso d R 1 . . H 0
C3 .3317(6) .0971(9) .3928(5) .071(3) Uani d . 1 . . C 0
H3A .3299 .0585 .4453 .080 Uiso d R 1 . . H 0
C4 .3462(5) .0843(7) .2593(4) .0501(18) Uani d . 1 . . C 0
S2 .35670(14) .42295(17) .12484(13) .0575(5) Uani d . 1 . . S 0
N3 .4730(4) .2677(6) .1864(3) .0486(14) Uani d . 1 . . N 0
N4 .5274(5) .4694(7) .2127(4) .0695(19) Uani d . 1 . . N 0
C5 .5500(5) .2226(8) .2312(4) .059(2) Uani d . 1 . . C 0
H5A .5567 .1367 .2384 .080 Uiso d R 1 . . H 0
C6 .6186(6) .2997(11) .2668(6) .081(3) Uani d . 1 . . C 0
H6A .6747 .2698 .2990 .080 Uiso d R 1 . . H 0
C7 .6034(7) .4218(11) .2545(6) .085(3) Uani d . 1 . . C 0
H7A .6516 .4763 .2774 .080 Uiso d R 1 . . H 0
C8 .4646(5) .3892(7) .1804(5) .0536(19) Uani d . 1 . . C 0
P1 .39021(13) .19997(18) .00882(11) .0484(5) Uani d . 1 . . P 0
O1 .3946(4) .0629(5) -.0145(3) .0612(14) Uani d . 1 . . O 0
O2 .3291(3) .2542(5) -.0735(3) .0597(14) Uani d . 1 . . O 0
O3 .4867(3) .2564(5) .0160(3) .0639(15) Uani d . 1 . . O 0
C9 .3786(7) .0109(9) -.0976(5) .091(3) Uani d . 1 . . C 0
H9A .3859 -.0752 -.0928 .080 Uiso d R 1 . . H 0
H9B .3185 .0294 -.1272 .080 Uiso d R 1 . . H 0
H9C .4211 .0433 -.1279 .080 Uiso d R 1 . . H 0
C10 .3212(7) .3799(8) -.0955(6) .084(3) Uani d . 1 . . C 0
H10A .2804 .3890 -.1489 .080 Uiso d R 1 . . H 0
H10B .2984 .4231 -.0532 .080 Uiso d R 1 . . H 0
H10C .3791 .4118 -.0989 .080 Uiso d R 1 . . H 0
C11 .5351(6) .2562(10) -.0518(5) .090(3) Uani d . 1 . . C 0
H11A .5921 .2957 -.0332 .080 Uiso d R 1 . . H 0
H11B .5448 .1742 -.0672 .080 Uiso d R 1 . . H 0
H11C .5009 .2983 -.0996 .080 Uiso d R 1 . . H 0
P2 .20995(13) .18884(18) .07196(12) .0498(5) Uani d . 1 . . P 0
O4 .1655(3) .3113(4) .0353(3) .0565(13) Uani d . 1 . . O 0
O5 .1918(4) .0985(6) -.0056(4) .0788(18) Uani d . 1 . . O 0
O6 .1485(3) .1309(5) .1288(3) .0655(15) Uani d . 1 . . O 0
C12 .0716(5) .3242(9) -.0054(6) .083(3) Uani d . 1 . . C 0
H12A .0595 .4068 -.0222 .080 Uiso d R 1 . . H 0
H12B .0591 .2731 -.0542 .080 Uiso d R 1 . . H 0
H12C .0340 .3009 .0326 .080 Uiso d R 1 . . H 0
C13 .1694(14) -.0202(18) -.0160(12) .078(5) Uiso d P .50 A 1 C 3
C13' .1128(14) .0104(18) -.0245(11) .076(5) Uiso d P .50 A 2 C 3
C14 .1119(6) .1953(9) .1912(5) .082(3) Uani d . 1 . . C 0
H14A .0773 .1408 .2177 .080 Uiso d R 1 . . H 0
H14B .1600 .2288 .2329 .080 Uiso d R 1 . . H 0
H14C .0738 .2594 .1643 .080 Uiso d R 1 . . H 0
P3 .34621(15) .1669(2) .65461(13) .0610(6) Uani d . 1 . . P 0
F1 .3973(4) .2463(6) .5984(3) .110(2) Uani d . 1 . . F 0
F2 .3058(6) .2826(7) .6856(6) .169(3) Uani d . 1 . . F 0
F3 .2639(4) .1571(7) .5799(4) .137(3) Uani d . 1 . . F 0
F4 .3859(6) .0523(7) .6227(5) .166(3) Uani d . 1 . . F 0
F5 .2958(4) .0869(6) .7093(3) .117(2) Uani d . 1 . . F 0
F6 .4298(4) .1770(8) .7293(4) .145(3) Uani d . 1 . . F 0

loop_
_atom_site_aniso_label
_atom_site_aniso_U_11
_atom_site_aniso_U_22
_atom_site_aniso_U_33
_atom_site_aniso_U_12
_atom_site_aniso_U_13
_atom_site_aniso_U_23
Co1 .0418(5) .0472(5) .0389(5) .0034(4) .0115(4) .0002(4)
S1 .0735(14) .0493(11) .0539(12) .0086(10) .0244(10) .0020(9)
N1 .047(3) .058(4) .035(3) .000(3) .013(3) -.001(3)
N2 .081(5) .074(4) .042(4) -.004(4) .024(3) .016(3)
C1 .067(5) .069(5) .059(5) -.006(4) .023(4) -.014(4)
C2 .087(7) .099(7) .046(5) -.020(6) .026(5) -.020(5)
C3 .067(6) .102(8) .045(5) -.017(5) .018(4) .011(5)
C4 .042(4) .057(5) .053(5) -.004(3) .012(3) .005(4)
S2 .0508(12) .0508(11) .0695(13) .0025(9) .0094(10) .0026(10)
N3 .040(3) .067(4) .040(3) .004(3) .013(3) .008(3)
N4 .058(5) .077(5) .073(5) -.015(4) .013(4) -.001(4)
C5 .046(5) .089(6) .043(4) .011(4) .012(4) .007(4)
C6 .043(5) .125(9) .069(6) .003(6) .001(4) .005(6)
C7 .058(6) .117(9) .079(7) -.030(6) .012(5) -.013(6)
C8 .044(4) .066(5) .052(5) -.005(4) .014(4) -.001(4)
P1 .0471(11) .0600(12) .0403(10) .0102(9) .0143(8) .0068(9)
O1 .082(4) .061(3) .044(3) .020(3) .020(3) .002(2)
O2 .068(3) .065(3) .045(3) .014(3) .008(3) .012(3)
O3 .050(3) .094(4) .051(3) .001(3) .020(2) .007(3)
C9 .120(9) .100(7) .048(5) .027(7) .006(5) -.018(5)
C10 .101(8) .078(6) .070(6) .012(6) .007(6) .020(5)
C11 .079(7) .127(9) .076(6) .004(6) .046(5) .017(6)
P2 .0457(11) .0539(11) .0501(11) -.0028(9) .0108(9) -.0047(9)
O4 .043(3) .063(3) .061(3) .003(2) .007(2) .004(3)
O5 .070(4) .087(4) .080(4) -.014(3) .018(3) -.033(3)
O6 .053(3) .068(3) .081(4) -.004(3) .026(3) .006(3)
C12 .055(5) .086(7) .101(7) .015(5) -.004(5) .005(6)
C14 .056(5) .120(8) .078(6) .007(5) .030(5) .014(6)
P3 .0659(14) .0692(14) .0494(12) -.0115(11) .0152(11) .0006(10)
F1 .095(4) .141(5) .095(4) -.024(4) .026(3) .047(4)
F2 .203(8) .110(6) .217(9) .000(6) .095(7) -.055(6)
F3 .094(5) .218(8) .081(4) -.041(5) -.025(3) .020(5)
F4 .208(9) .110(5) .205(8) .036(6) .101(7) -.017(6)
F5 .125(5) .157(6) .075(4) -.064(4) .035(3) .012(4)
F6 .112(5) .228(9) .076(4) -.061(6) -.021(4) .038(5)

loop_
_atom_type_symbol
_atom_type_description
_atom_type_scat_dispersion_real
_atom_type_scat_dispersion_imag
_atom_type_scat_source
C C 0.0033 0.0016 'International Tables Vol C Tables 4.2.6.8 and 6.1.1.4'
H H 0.0000 0.0000 'International Tables Vol C Tables 4.2.6.8 and 6.1.1.4'
N N 0.0061 0.0033 'International Tables Vol C Tables 4.2.6.8 and 6.1.1.4'
O O 0.0106 0.0060 'International Tables Vol C Tables 4.2.6.8 and 6.1.1.4'
F F 0.0171 0.0103 'International Tables Vol C Tables 4.2.6.8 and 6.1.1.4'
P P 0.1023 0.0942 'International Tables Vol C Tables 4.2.6.8 and 6.1.1.4'
S S 0.1246 0.1234 'International Tables Vol C Tables 4.2.6.8 and 6.1.1.4'
Co Co 0.3494 0.9721 'International Tables Vol C Tables 4.2.6.8 and 6.1.1.4'

loop_
_geom_angle_atom_site_label_1
_geom_angle_atom_site_label_2
_geom_angle_atom_site_label_3
_geom_angle
N3 Co1 N1 85.0(2)
N3 Co1 P2 171.16(19)
N1 Co1 P2 92.52(17)
N3 Co1 P1 92.24(16)
N1 Co1 P1 168.70(18)
P2 Co1 P1 91.77(8)
N3 Co1 S2 72.20(19)
N1 Co1 S2 97.41(18)
P2 Co1 S2 99.78(8)
P1 Co1 S2 92.16(8)
N3 Co1 S1 96.55(19)
N1 Co1 S1 72.13(18)
P2 Co1 S1 90.74(8)
P1 Co1 S1 97.37(8)
S2 Co1 S1 165.59(9)
C4 S1 Co1 78.6(2)
C1 N1 C4 118.7(6)
C1 N1 Co1 140.3(5)
C4 N1 Co1 100.5(4)
C4 N2 C3 114.1(7)
N1 C1 C2 118.8(8)
C3 C2 C1 117.3(8)
N2 C3 C2 124.7(8)
N2 C4 N1 126.3(7)
N2 C4 S1 125.3(6)
N1 C4 S1 108.5(5)
C8 S2 Co1 78.8(3)
C5 N3 C8 118.0(7)
C5 N3 Co1 141.1(6)
C8 N3 Co1 100.5(5)
C7 N4 C8 114.5(8)
N3 C5 C6 119.8(8)
C5 C6 C7 117.2(9)
N4 C7 C6 124.6(9)
N4 C8 N3 125.9(7)
N4 C8 S2 125.7(7)
N3 C8 S2 108.4(6)
O1 P1 O3 108.4(3)
O1 P1 O2 102.1(3)
O3 P1 O2 106.5(3)
O1 P1 Co1 109.7(2)
O3 P1 Co1 109.0(2)
O2 P1 Co1 120.6(2)
C9 O1 P1 127.3(5)
C10 O2 P1 125.6(5)
C11 O3 P1 123.8(5)
O4 P2 O6 108.2(3)
O4 P2 O5 104.6(3)
O6 P2 O5 100.6(3)
O4 P2 Co1 110.1(2)
O6 P2 Co1 117.2(2)
O5 P2 Co1 115.0(2)
C12 O4 P2 124.1(5)
C13 O5 C13' 36.1(9)
C13 O5 P2 134.7(10)
C13' O5 P2 124.0(8)
C14 O6 P2 125.0(5)
F4 P3 F2 179.3(5)
F4 P3 F3 89.2(5)
F2 P3 F3 90.2(5)
F4 P3 F5 90.0(4)
F2 P3 F5 90.4(4)
F3 P3 F5 89.7(3)
F4 P3 F6 90.5(5)
F2 P3 F6 90.1(5)
F3 P3 F6 179.4(4)
F5 P3 F6 90.8(3)
F4 P3 F1 89.3(4)
F2 P3 F1 90.3(4)
F3 P3 F1 89.9(3)
F5 P3 F1 179.2(4)
F6 P3 F1 89.5(3)

loop_
_geom_bond_atom_site_label_1
_geom_bond_atom_site_label_2
_geom_bond_site_symmetry_2
_geom_bond_distance
_geom_bond_publ_flag
Co1 N3 . 1.968(6) ?
Co1 N1 . 1.976(5) ?
Co1 P2 . 2.174(2) ?
Co1 P1 . 2.177(2) ?
Co1 S2 . 2.279(2) ?
Co1 S1 . 2.282(2) ?
S1 C4 . 1.745(7) ?
N1 C1 . 1.337(9) ?
N1 C4 . 1.346(9) ?
N2 C4 . 1.326(9) ?
N2 C3 . 1.333(10) ?
C1 C2 . 1.397(11) ?
C2 C3 . 1.370(12) ?
S2 C8 . 1.736(8) ?
N3 C5 . 1.338(8) ?
N3 C8 . 1.351(9) ?
N4 C7 . 1.320(11) ?
N4 C8 . 1.327(9) ?
C5 C6 . 1.376(11) ?
C6 C7 . 1.378(14) ?
P1 O1 . 1.567(5) ?
P1 O3 . 1.575(5) ?
P1 O2 . 1.578(5) ?
O1 C9 . 1.441(8) ?
O2 C10 . 1.434(9) ?
O3 C11 . 1.449(8) ?
P2 O4 . 1.573(5) ?
P2 O6 . 1.581(5) ?
P2 O5 . 1.588(6) ?
O4 C12 . 1.448(8) ?
O5 C13 . 1.36(2) ?
O5 C13' . 1.525(19) ?
O6 C14 . 1.444(9) ?
P3 F4 . 1.540(7) ?
P3 F2 . 1.549(7) ?
P3 F3 . 1.552(6) ?
P3 F5 . 1.564(5) ?
P3 F6 . 1.564(6) ?
P3 F1 . 1.584(5) ?
